data_1567764
loop_
_publ_author_name
'Zhao, Ruyan'
'Zhu, Tong'
'Wang, Sasa'
'Jarrett-Wilkins, Charlie'
'Najjarian, Amin Morteza'
'Lough, Alan J.'
'Hoogland, Sjoerd'
'Sargent, Edward H.'
'Seferos, Dwight S.'

_publ_section_title
;
 Engineering hydrogen bonding to align molecular dipoles in organic solids
 for efficient second harmonic generation
;
_journal_issue 41
_journal_name_full 'Chemical Science'
_journal_page_first 12144
_journal_page_last 12148
_journal_paper_doi 10.1039/D2SC03994J
_journal_volume 13
_journal_year 2022
_chemical_formula_moiety 'C12 H11 F N2 S, 2(Br)'
_chemical_formula_sum 'C12 H11 Br2 F N2 S'
_chemical_formula_weight 394.11
_space_group_crystal_system triclinic
_space_group_IT_number 2
_space_group_name_Hall '-P 1'
_space_group_name_H-M_alt 'P -1'
_atom_sites_solution_hydrogens mixed
_atom_sites_solution_primary dual
_audit_creation_method SHELXL-2019/1
_audit_update_record
;
2022-06-18 deposited with the CCDC.	2022-09-28 downloaded from the CCDC.
;
_cell_angle_alpha 69.971(6)
_cell_angle_beta 89.227(6)
_cell_angle_gamma 85.826(6)
_cell_formula_units_Z 2
_cell_length_a 4.5711(10)
_cell_length_b 12.769(3)
_cell_length_c 13.073(3)
_cell_measurement_reflns_used 2875
_cell_measurement_temperature 150(2)
_cell_measurement_theta_max 24.41
_cell_measurement_theta_min 3.17
_cell_volume 714.9(3)
_computing_cell_refinement APEX4
_computing_data_collection 'APEX4 (Bruker AXS, 2021)'
_computing_data_reduction APEX4
_computing_molecular_graphics 'PLATON (Spek, 2009)'
_computing_publication_material 'SHELXTL (Sheldrick, 2008)'
_computing_structure_refinement 'SHELXL-2019/1 (Sheldrick, 2015b)'
_computing_structure_solution 'SHELXT 2018/2 (Sheldrick, 2015a)'
_diffrn_ambient_temperature 150(2)
_diffrn_measured_fraction_theta_full 1.000
_diffrn_measured_fraction_theta_max 0.998
_diffrn_measurement_device_type 'Bruker Kappa APEX-DUO CMOS PHOTON II'
_diffrn_measurement_method '\f and \w scans'
_diffrn_radiation_type MoK\a
_diffrn_radiation_wavelength 0.71073
_diffrn_reflns_av_R_equivalents 0.0615
_diffrn_reflns_av_unetI/netI 0.0572
_diffrn_reflns_Laue_measured_fraction_full 1.000
_diffrn_reflns_Laue_measured_fraction_max 0.998
_diffrn_reflns_limit_h_max 5
_diffrn_reflns_limit_h_min -5
_diffrn_reflns_limit_k_max 16
_diffrn_reflns_limit_k_min -16
_diffrn_reflns_limit_l_max 16
_diffrn_reflns_limit_l_min -16
_diffrn_reflns_number 16185
_diffrn_reflns_point_group_measured_fraction_full 1.000
_diffrn_reflns_point_group_measured_fraction_max 0.998
_diffrn_reflns_theta_full 25.242
_diffrn_reflns_theta_max 27.478
_diffrn_reflns_theta_min 1.658
_diffrn_source 'sealed tube with Bruker Triumph monochromator'
_exptl_absorpt_coefficient_mu 5.810
_exptl_absorpt_correction_T_max 0.7455
_exptl_absorpt_correction_T_min 0.6228
_exptl_absorpt_correction_type multi-scan
_exptl_absorpt_process_details 'SADABS (Krause et al., 2015)'
_exptl_crystal_colour yellow
_exptl_crystal_density_diffrn 1.831
_exptl_crystal_description Shard
_exptl_crystal_F_000 384
_exptl_crystal_size_max 0.180
_exptl_crystal_size_mid 0.120
_exptl_crystal_size_min 0.040
_refine_diff_density_max 0.464
_refine_diff_density_min -0.534
_refine_diff_density_rms 0.099
_refine_ls_extinction_method none
_refine_ls_goodness_of_fit_ref 1.010
_refine_ls_hydrogen_treatment mixed
_refine_ls_matrix_type full
_refine_ls_number_parameters 179
_refine_ls_number_reflns 3253
_refine_ls_number_restraints 0
_refine_ls_restrained_S_all 1.010
_refine_ls_R_factor_all 0.0563
_refine_ls_R_factor_gt 0.0309
_refine_ls_shift/su_max 0.001
_refine_ls_shift/su_mean 0.000
_refine_ls_structure_factor_coef Fsqd
_refine_ls_weighting_details 'w=1/[\s^2^(Fo^2^)+(0.0208P)^2^] where P=(Fo^2^+2Fc^2^)/3'
_refine_ls_weighting_scheme calc
_refine_ls_wR_factor_gt 0.0539
_refine_ls_wR_factor_ref 0.0581
_reflns_Friedel_coverage 0.000
_reflns_number_gt 2350
_reflns_number_total 3253
_reflns_threshold_expression 'I > 2\s(I)'
_cod_data_source_file d2sc03994j2.cif
_cod_data_source_block d2233_a
_cod_depositor_comments 'Adding full bibliography for 1567763--1567764.cif.'
_cod_database_code 1567764
_shelx_shelxl_version_number 2019/1
_shelx_space_group_comment
; 
The symmetry employed for this shelxl refinement is uniquely defined 
by the following loop, which should always be used as a source of 
symmetry information in preference to the above space-group names. 
They are only intended as comments. 
;
_shelx_estimated_absorpt_t_min 0.421
_shelx_estimated_absorpt_t_max 0.801

loop_
_space_group_symop_operation_xyz
'x, y, z'
'-x, -y, -z'

loop_
_atom_site_label
_atom_site_type_symbol
_atom_site_fract_x
_atom_site_fract_y
_atom_site_fract_z
_atom_site_U_iso_or_equiv
_atom_site_adp_type
_atom_site_occupancy
_atom_site_site_symmetry_order
_atom_site_calc_flag
_atom_site_refinement_flags_posn
_atom_site_refinement_flags_adp
_atom_site_refinement_flags_occupancy
_atom_site_disorder_assembly
_atom_site_disorder_group
Br1 Br 1.34722(6) 1.11918(2) 0.56098(2) 0.02203(9) Uani 1 1 d . . . . .
Br2 Br -0.54606(7) -0.08269(3) 0.86815(2) 0.02620(10) Uani 1 1 d . . . . .
S1 S 0.75319(17) 0.63639(6) 0.67942(6) 0.02296(18) Uani 1 1 d . . . . .
F1 F 0.0775(4) 0.39745(16) 0.60643(15) 0.0420(5) Uani 1 1 d . . . . .
N1 N 0.9084(6) 0.9130(2) 0.6631(2) 0.0211(6) Uani 1 1 d . . . . .
H1N H 1.024(9) 0.973(4) 0.644(3) 0.081(15) Uiso 1 1 d . . . . .
H2N H 0.791(7) 0.915(3) 0.725(3) 0.041(10) Uiso 1 1 d . . . . .
H3N H 0.773(7) 0.921(2) 0.608(2) 0.022(9) Uiso 1 1 d . . . . .
N2 N -0.2398(6) 0.1543(2) 0.7736(2) 0.0288(7) Uani 1 1 d . . . . .
H4N H -0.357(7) 0.104(3) 0.771(3) 0.038(10) Uiso 1 1 d . . . . .
C1 C 1.1025(6) 0.8089(2) 0.6823(2) 0.0206(7) Uani 1 1 d . . . . .
H1A H 1.278482 0.811811 0.724269 0.025 Uiso 1 1 calc R U . . .
H1B H 1.168388 0.804132 0.611421 0.025 Uiso 1 1 calc R U . . .
C2 C 0.9476(6) 0.7075(2) 0.7430(2) 0.0184(7) Uani 1 1 d . . . . .
C3 C 0.9347(6) 0.6599(3) 0.8536(2) 0.0240(7) Uani 1 1 d . . . . .
H3A H 1.028757 0.687707 0.902391 0.029 Uiso 1 1 calc R U . . .
C4 C 0.7685(6) 0.5656(3) 0.8884(3) 0.0247(7) Uani 1 1 d . . . . .
H4A H 0.738159 0.523353 0.962672 0.030 Uiso 1 1 calc R U . . .
C5 C 0.6552(6) 0.5417(2) 0.8030(2) 0.0204(7) Uani 1 1 d . . . . .
C6 C 0.4740(7) 0.4558(2) 0.8053(2) 0.0234(7) Uani 1 1 d . . . . .
C7 C 0.3193(7) 0.3848(3) 0.8029(3) 0.0255(7) Uani 1 1 d . . . . .
C8 C 0.1304(6) 0.3044(2) 0.7960(2) 0.0195(7) Uani 1 1 d . . . . .
C9 C 0.0102(7) 0.3128(3) 0.6960(3) 0.0258(7) Uani 1 1 d . . . . .
C10 C -0.1751(7) 0.2383(3) 0.6842(3) 0.0297(8) Uani 1 1 d . . . . .
H10A H -0.254836 0.245949 0.615089 0.036 Uiso 1 1 calc R U . . .
C11 C -0.1311(7) 0.1401(3) 0.8713(3) 0.0303(8) Uani 1 1 d . . . . .
H11A H -0.182363 0.078213 0.932127 0.036 Uiso 1 1 calc R U . . .
C12 C 0.0555(7) 0.2141(2) 0.8856(3) 0.0256(7) Uani 1 1 d . . . . .
H12A H 0.132337 0.203684 0.955805 0.031 Uiso 1 1 calc R U . . .

loop_
_atom_site_aniso_label
_atom_site_aniso_U_11
_atom_site_aniso_U_22
_atom_site_aniso_U_33
_atom_site_aniso_U_23
_atom_site_aniso_U_13
_atom_site_aniso_U_12
Br1 0.02269(18) 0.02247(18) 0.02269(17) -0.00908(14) -0.00022(13) -0.00607(13)
Br2 0.02919(19) 0.0293(2) 0.02410(18) -0.01251(15) 0.00599(14) -0.01179(14)
S1 0.0256(4) 0.0211(4) 0.0243(4) -0.0095(3) -0.0025(3) -0.0058(3)
F1 0.0600(14) 0.0349(12) 0.0278(11) -0.0034(9) 0.0011(10) -0.0183(10)
N1 0.0230(15) 0.0164(15) 0.0256(16) -0.0085(13) 0.0020(13) -0.0059(12)
N2 0.0240(16) 0.0263(17) 0.0455(19) -0.0228(15) 0.0109(14) -0.0114(13)
C1 0.0189(16) 0.0179(16) 0.0246(17) -0.0066(14) -0.0004(13) -0.0023(12)
C2 0.0143(15) 0.0186(16) 0.0257(17) -0.0119(14) -0.0038(13) -0.0001(12)
C3 0.0248(17) 0.0248(18) 0.0237(17) -0.0097(14) -0.0021(14) -0.0025(14)
C4 0.0240(17) 0.0258(18) 0.0236(17) -0.0066(15) -0.0005(14) -0.0075(14)
C5 0.0174(16) 0.0181(16) 0.0254(17) -0.0067(14) -0.0012(13) -0.0024(12)
C6 0.0218(17) 0.0199(17) 0.0288(18) -0.0089(15) -0.0008(14) 0.0005(13)
C7 0.0230(17) 0.0268(19) 0.0274(18) -0.0101(15) 0.0024(14) -0.0040(14)
C8 0.0159(16) 0.0153(16) 0.0298(18) -0.0109(14) 0.0042(13) -0.0017(12)
C9 0.0237(18) 0.0241(18) 0.0308(18) -0.0105(15) 0.0034(15) -0.0051(14)
C10 0.0304(19) 0.036(2) 0.0316(19) -0.0230(17) 0.0014(15) -0.0032(16)
C11 0.0307(19) 0.0258(19) 0.035(2) -0.0104(16) 0.0108(16) -0.0107(15)
C12 0.0281(18) 0.0243(18) 0.0280(18) -0.0135(15) 0.0029(14) -0.0030(14)

loop_
_atom_type_symbol
_atom_type_description
_atom_type_scat_dispersion_real
_atom_type_scat_dispersion_imag
_atom_type_scat_source
C C 0.0033 0.0016 'International Tables Vol C Tables 4.2.6.8 and 6.1.1.4'
H H 0.0000 0.0000 'International Tables Vol C Tables 4.2.6.8 and 6.1.1.4'
N N 0.0061 0.0033 'International Tables Vol C Tables 4.2.6.8 and 6.1.1.4'
F F 0.0171 0.0103 'International Tables Vol C Tables 4.2.6.8 and 6.1.1.4'
S S 0.1246 0.1234 'International Tables Vol C Tables 4.2.6.8 and 6.1.1.4'
Br Br -0.2901 2.4595 'International Tables Vol C Tables 4.2.6.8 and 6.1.1.4'

loop_
_geom_angle_atom_site_label_1
_geom_angle_atom_site_label_2
_geom_angle_atom_site_label_3
_geom_angle
_geom_angle_site_symmetry_1
_geom_angle_site_symmetry_3
_geom_angle_publ_flag
C2 S1 C5 91.69(15) . . ?
C1 N1 H1N 109(3) . . ?
C1 N1 H2N 115.1(19) . . ?
H1N N1 H2N 108(3) . . ?
C1 N1 H3N 110.0(18) . . ?
H1N N1 H3N 111(3) . . ?
H2N N1 H3N 105(3) . . ?
C11 N2 C10 123.1(3) . . ?
C11 N2 H4N 115(2) . . ?
C10 N2 H4N 122(2) . . ?
N1 C1 C2 111.4(2) . . ?
N1 C1 H1A 109.4 . . ?
C2 C1 H1A 109.4 . . ?
N1 C1 H1B 109.4 . . ?
C2 C1 H1B 109.4 . . ?
H1A C1 H1B 108.0 . . ?
C3 C2 C1 125.9(3) . . ?
C3 C2 S1 111.2(2) . . ?
C1 C2 S1 122.9(2) . . ?
C2 C3 C4 113.5(3) . . ?
C2 C3 H3A 123.3 . . ?
C4 C3 H3A 123.3 . . ?
C5 C4 C3 112.5(3) . . ?
C5 C4 H4A 123.8 . . ?
C3 C4 H4A 123.8 . . ?
C4 C5 C6 129.0(3) . . ?
C4 C5 S1 111.2(2) . . ?
C6 C5 S1 119.8(2) . . ?
C7 C6 C5 177.4(3) . . ?
C6 C7 C8 177.5(4) . . ?
C12 C8 C9 116.6(3) . . ?
C12 C8 C7 123.3(3) . . ?
C9 C8 C7 120.1(3) . . ?
F1 C9 C10 117.9(3) . . ?
F1 C9 C8 119.2(3) . . ?
C10 C9 C8 122.8(3) . . ?
N2 C10 C9 117.5(3) . . ?
N2 C10 H10A 121.3 . . ?
C9 C10 H10A 121.3 . . ?
N2 C11 C12 120.7(3) . . ?
N2 C11 H11A 119.7 . . ?
C12 C11 H11A 119.7 . . ?
C11 C12 C8 119.4(3) . . ?
C11 C12 H12A 120.3 . . ?
C8 C12 H12A 120.3 . . ?

loop_
_geom_bond_atom_site_label_1
_geom_bond_atom_site_label_2
_geom_bond_distance
_geom_bond_site_symmetry_2
_geom_bond_publ_flag
S1 C2 1.720(3) . ?
S1 C5 1.730(3) . ?
F1 C9 1.344(3) . ?
N1 C1 1.491(4) . ?
N1 H1N 0.93(4) . ?
N1 H2N 0.97(3) . ?
N1 H3N 0.93(3) . ?
N2 C11 1.326(4) . ?
N2 C10 1.334(4) . ?
N2 H4N 0.88(3) . ?
C1 C2 1.491(4) . ?
C1 H1A 0.9900 . ?
C1 H1B 0.9900 . ?
C2 C3 1.365(4) . ?
C3 C4 1.408(4) . ?
C3 H3A 0.9500 . ?
C4 C5 1.371(4) . ?
C4 H4A 0.9500 . ?
C5 C6 1.414(4) . ?
C6 C7 1.198(4) . ?
C7 C8 1.415(4) . ?
C8 C12 1.392(4) . ?
C8 C9 1.392(4) . ?
C9 C10 1.367(4) . ?
C10 H10A 0.9500 . ?
C11 C12 1.378(4) . ?
C11 H11A 0.9500 . ?
C12 H12A 0.9500 . ?

loop_
_geom_hbond_atom_site_label_D
_geom_hbond_atom_site_label_H
_geom_hbond_atom_site_label_A
_geom_hbond_distance_DH
_geom_hbond_distance_HA
_geom_hbond_distance_DA
_geom_hbond_angle_DHA
_geom_hbond_site_symmetry_A
_geom_hbond_publ_flag
N1 H1N Br1 0.93(4) 2.41(4) 3.321(3) 168(3) . yes
N1 H2N Br2 0.97(3) 2.41(3) 3.382(3) 174(3) 1_665 yes
N1 H3N Br1 0.93(3) 2.51(3) 3.332(3) 148(2) 2_776 yes
N2 H4N Br2 0.88(3) 2.49(3) 3.263(3) 147(3) . yes

loop_
_geom_torsion_atom_site_label_1
_geom_torsion_atom_site_label_2
_geom_torsion_atom_site_label_3
_geom_torsion_atom_site_label_4
_geom_torsion
_geom_torsion_site_symmetry_1
_geom_torsion_site_symmetry_2
_geom_torsion_site_symmetry_3
_geom_torsion_site_symmetry_4
_geom_torsion_publ_flag
N1 C1 C2 C3 -88.4(4) . . . . ?
N1 C1 C2 S1 90.5(3) . . . . ?
C5 S1 C2 C3 -0.2(2) . . . . ?
C5 S1 C2 C1 -179.1(2) . . . . ?
C1 C2 C3 C4 179.0(3) . . . . ?
S1 C2 C3 C4 0.1(3) . . . . ?
C2 C3 C4 C5 0.1(4) . . . . ?
C3 C4 C5 C6 -178.6(3) . . . . ?
C3 C4 C5 S1 -0.3(3) . . . . ?
C2 S1 C5 C4 0.3(2) . . . . ?
C2 S1 C5 C6 178.8(2) . . . . ?
C12 C8 C9 F1 -179.2(3) . . . . ?
C7 C8 C9 F1 0.5(4) . . . . ?
C12 C8 C9 C10 0.8(5) . . . . ?
C7 C8 C9 C10 -179.5(3) . . . . ?
C11 N2 C10 C9 -0.6(5) . . . . ?
F1 C9 C10 N2 179.8(3) . . . . ?
C8 C9 C10 N2 -0.2(5) . . . . ?
C10 N2 C11 C12 0.8(5) . . . . ?
N2 C11 C12 C8 -0.2(5) . . . . ?
C9 C8 C12 C11 -0.6(4) . . . . ?
C7 C8 C12 C11 179.7(3) . . . . ?
